data_1510827
loop_
_publ_author_name
'Krebs, B.'
'Diercks, H.'

_publ_section_title
;
 Crystal structure of B2 S3: Four-membered B2 S2 rings and six-membered B3
 S3 rings
;
_journal_name_full 'Angewandte Chemie (Edition international)'
_journal_page_first 313
_journal_page_last 313
_journal_volume 16
_journal_year 1977
_chemical_formula_sum 'B2 S3'
_space_group_IT_number 14
_symmetry_space_group_name_Hall '-P 2ybc'
_symmetry_space_group_name_H-M 'P 1 21/c 1'
_cell_angle_alpha 90
_cell_angle_beta 96.23
_cell_angle_gamma 90
_cell_formula_units_Z 8
_cell_length_a 4.039
_cell_length_b 10.722
_cell_length_c 18.62
_cell_volume 801.599
_citation_journal_id_ASTM ACIEAY
_cod_data_source_file boron_336.cif
_cod_data_source_block B2S3
_cod_original_cell_volume 801.5986
_cod_database_code 1510827

loop_
_symmetry_equiv_pos_as_xyz
x,y,z
-x,y+1/2,-z+1/2
-x,-y,-z
x,-y-1/2,z-1/2

loop_
_atom_site_label
_atom_site_type_symbol
_atom_site_fract_x
_atom_site_fract_y
_atom_site_fract_z
_atom_site_occupancy
_atom_site_U_iso_or_equiv
S4 S-2 0.694 0.5168 0.0951 1 0.0
S6 S-2 0.083 0.5278 0.4291 1 0.0
B4 B+3 0.045 0.3995 0.4902 1 0.0
S3 S-2 0.687 0.795 0.1656 1 0.0
S2 S-2 0.491 0.5501 0.2565 1 0.0
S5 S-2 0.108 0.2339 0.4887 1 0.0
B3 B+3 0.741 0.6858 0.096 1 0.0
B2 B+3 0.535 0.7169 0.2406 1 0.0
B1 B+3 0.586 0.4639 0.1798 1 0.0
S1 S-2 0.567 0.2929 0.1763 1 0.0
